data_7205989
loop_
_publ_author_name
'Thomas, Lynne H.'
'Craig, Gavin A.'
'Gutmann, Matthias J.'
'Parkin, Andrew'
'Shankland, Kenneth'
'Wilson, Chick C.'

_publ_section_title
;
 Conformational polymorphism of the molecular complex of
 3-fluorobenzoic acid with 4-acetylpyridine
;
_journal_issue 10
_journal_name_full CrystEngComm
_journal_page_first 3349
_journal_paper_doi 10.1039/c1ce05139c
_journal_volume 13
_journal_year 2011
_chemical_formula_sum 'C14 H12 F N O3'
_chemical_formula_weight 261.25
_chemical_name_systematic
;
?
;
_space_group_IT_number 14
_symmetry_cell_setting monoclinic
_symmetry_space_group_name_Hall '-P 2yn'
_symmetry_space_group_name_H-M 'P 1 21/n 1'
_atom_sites_solution_hydrogens difmap
_atom_sites_solution_primary direct
_atom_sites_solution_secondary difmap
_audit_creation_date 2010-02-09T16:59:43-00:00
_audit_creation_method 'WinGX routine CIF_UPDATE'
_cell_angle_alpha 90
_cell_angle_beta 91.16(2)
_cell_angle_gamma 90
_cell_formula_units_Z 4
_cell_length_a 10.046(2)
_cell_length_b 10.573(2)
_cell_length_c 11.461(2)
_cell_measurement_temperature 30(2)
_cell_volume 1217.1(4)
_computing_cell_refinement 'SXD2001 (Gutmann, 2001)'
_computing_data_collection 'SXD2001 (Gutmann, 2001)'
_computing_data_reduction 'SXD2001 (Gutmann, 2001)'
_computing_structure_refinement 'SHELXL-97 (Sheldrick, 1997)'
_computing_structure_solution 'SHELXS-97 (Sheldrick, 1990)'
_diffrn_ambient_temperature 30(2)
_diffrn_measurement_device_type 'SXD time-of-flight LAUE diffraction'
_diffrn_measurement_method 'time-of-flight LAUE diffraction'
_diffrn_radiation_probe neutron
_diffrn_radiation_source 'ISIS spallation source'
_diffrn_radiation_type neutron
_diffrn_radiation_wavelength 0.7-6.9
_diffrn_reflns_av_unetI/netI 0.0559
_diffrn_reflns_limit_h_max 21
_diffrn_reflns_limit_h_min -23
_diffrn_reflns_limit_k_max 28
_diffrn_reflns_limit_k_min -28
_diffrn_reflns_limit_l_max 26
_diffrn_reflns_limit_l_min -22
_diffrn_reflns_number 14476
_diffrn_reflns_theta_max 83.53
_diffrn_reflns_theta_min 8.73
_exptl_absorpt_coefficient_mu 0.135
_exptl_absorpt_correction_type gaussian
_exptl_absorpt_process_details 'SXD2001 (Gutmann, 2001)'
_exptl_crystal_density_diffrn 1.426
_exptl_crystal_density_method 'not measured'
_exptl_crystal_F_000 322
_exptl_crystal_size_max 8
_exptl_crystal_size_mid 4
_exptl_crystal_size_min 2
_refine_diff_density_max 2.786
_refine_diff_density_min -2.324
_refine_diff_density_rms 0.516
_refine_ls_extinction_coef 0.0371(6)
_refine_ls_extinction_method SHELXL
_refine_ls_goodness_of_fit_ref 1.051
_refine_ls_hydrogen_treatment refall
_refine_ls_matrix_type full
_refine_ls_number_parameters 281
_refine_ls_number_reflns 14476
_refine_ls_number_restraints 0
_refine_ls_restrained_S_all 1.051
_refine_ls_R_factor_all 0.0743
_refine_ls_R_factor_gt 0.0743
_refine_ls_shift/su_max 0
_refine_ls_shift/su_mean 0
_refine_ls_structure_factor_coef Fsqd
_refine_ls_weighting_details 'calc w=1/[\s^2^(Fo^2^)+(0.1028P)^2^+38.8563P] where P=(Fo^2^+2Fc^2^)/3'
_refine_ls_weighting_scheme calc
_refine_ls_wR_factor_ref 0.1865
_reflns_number_gt 14476
_reflns_number_total 14476
_reflns_threshold_expression >2\s(I)
_cod_data_source_file c1ce05139c.txt
_cod_data_source_block fpa30d
_cod_original_sg_symbol_H-M P21/n
_cod_database_code 7205989

loop_
_symmetry_equiv_pos_as_xyz
'x, y, z'
'-x+1/2, y+1/2, -z+1/2'
'-x, -y, -z'
'x-1/2, -y-1/2, z-1/2'

loop_
_atom_site_label
_atom_site_type_symbol
_atom_site_fract_x
_atom_site_fract_y
_atom_site_fract_z
_atom_site_U_iso_or_equiv
_atom_site_adp_type
_atom_site_occupancy
_atom_site_symmetry_multiplicity
_atom_site_calc_flag
_atom_site_refinement_flags
_atom_site_disorder_assembly
_atom_site_disorder_group
H11 H 0.6292(3) 0.92581(19) 0.5023(3) 0.0224(6) Uani 1 1 d . . .
H8 H 0.6121(3) 0.5257(2) 0.5778(3) 0.0227(6) Uani 1 1 d . . .
H4 H 0.1421(3) 0.4884(2) 0.7281(3) 0.0237(6) Uani 1 1 d . . .
H7 H -0.2764(5) 0.6058(4) 0.9435(3) 0.0358(10) Uani 1 1 d . . .
H3 H -0.0863(3) 0.5118(2) 0.7964(3) 0.0228(6) Uani 1 1 d . . .
H2 H -0.0466(4) 0.91554(19) 0.7469(3) 0.0247(6) Uani 1 1 d . . .
H10 H 0.9647(4) 0.6874(3) 0.4319(3) 0.0255(6) Uani 1 1 d . . .
H1 H 0.1812(3) 0.8732(2) 0.6737(3) 0.0236(6) Uani 1 1 d . . .
H5 H -0.2914(4) 0.5456(3) 0.8010(4) 0.0315(8) Uani 1 1 d . . .
H6 H -0.4120(4) 0.6533(3) 0.8506(4) 0.0338(8) Uani 1 1 d . . .
H12 H 0.3186(3) 0.6612(2) 0.6582(3) 0.0187(5) Uani 1 1 d . . .
O2 O 0.41302(14) 0.84855(9) 0.58270(12) 0.0095(2) Uani 1 1 d . . .
O1 O -0.26998(15) 0.84792(9) 0.81766(13) 0.0122(3) Uani 1 1 d . . .
F1 F 0.86850(16) 0.91555(10) 0.42372(14) 0.0122(2) Uani 1 1 d . . .
C11 C 0.80228(12) 0.81430(7) 0.46489(10) 0.00759(18) Uani 1 1 d . . .
C9 C 0.79483(12) 0.59239(7) 0.50571(10) 0.00799(18) Uani 1 1 d . . .
H9 H 0.8398(4) 0.4994(2) 0.5068(3) 0.0271(7) Uani 1 1 d . . .
N1 N 0.16995(8) 0.67950(5) 0.69704(7) 0.00804(13) Uani 1 1 d . . .
O3 O 0.41685(14) 0.64321(9) 0.63303(13) 0.0102(2) Uani 1 1 d . . .
C10 C 0.86436(12) 0.69659(8) 0.46395(10) 0.00847(19) Uani 1 1 d . . .
C6 C -0.22619(11) 0.74007(7) 0.81607(9) 0.00712(18) Uani 1 1 d . . .
C4 C -0.03225(11) 0.59530(7) 0.77119(9) 0.00680(17) Uani 1 1 d . . .
C5 C 0.09642(12) 0.58145(7) 0.73138(10) 0.00756(17) Uani 1 1 d . . .
C13 C 0.60706(11) 0.72702(7) 0.54605(9) 0.00627(17) Uani 1 1 d . . .
C7 C -0.30744(12) 0.62908(8) 0.85400(10) 0.00936(19) Uani 1 1 d . . .
C3 C -0.08683(11) 0.71692(7) 0.77637(9) 0.00612(17) Uani 1 1 d . . .
C12 C 0.67530(11) 0.83262(7) 0.50488(9) 0.00664(17) Uani 1 1 d . . .
C8 C 0.66636(12) 0.60701(7) 0.54619(9) 0.00729(17) Uani 1 1 d . . .
C2 C -0.00897(12) 0.81938(7) 0.74289(10) 0.00795(18) Uani 1 1 d . . .
C14 C 0.46926(11) 0.74627(7) 0.58902(9) 0.00631(17) Uani 1 1 d . . .
C1 C 0.11797(12) 0.79672(7) 0.70302(10) 0.00781(18) Uani 1 1 d . . .

loop_
_atom_site_aniso_label
_atom_site_aniso_U_11
_atom_site_aniso_U_22
_atom_site_aniso_U_33
_atom_site_aniso_U_23
_atom_site_aniso_U_13
_atom_site_aniso_U_12
H11 0.0245(15) 0.0120(6) 0.0307(14) 0.0021(7) 0.0036(11) 0.0030(7)
H8 0.0241(15) 0.0137(6) 0.0307(14) 0.0039(7) 0.0104(12) -0.0025(7)
H4 0.0219(14) 0.0125(6) 0.0370(16) 0.0020(7) 0.0072(12) 0.0064(7)
H7 0.045(3) 0.0424(15) 0.0204(15) 0.0131(12) -0.0014(16) -0.0120(15)
H3 0.0219(14) 0.0122(6) 0.0346(15) 0.0038(7) 0.0075(11) -0.0036(7)
H2 0.0257(15) 0.0105(6) 0.0383(16) 0.0011(7) 0.0056(12) 0.0035(7)
H10 0.0177(14) 0.0236(9) 0.0356(17) 0.0015(9) 0.0108(13) 0.0038(8)
H1 0.0205(14) 0.0168(7) 0.0338(15) 0.0045(8) 0.0085(12) -0.0058(8)
H5 0.0297(18) 0.0194(9) 0.046(2) -0.0132(10) 0.0128(15) -0.0060(9)
H6 0.0147(14) 0.0287(11) 0.058(3) 0.0056(13) 0.0083(15) 0.0018(10)
H12 0.0133(11) 0.0184(7) 0.0248(13) 0.0022(7) 0.0086(10) -0.0012(7)
O2 0.0083(5) 0.0066(2) 0.0137(5) 0.0008(3) 0.0049(4) 0.0019(3)
O1 0.0108(6) 0.0061(2) 0.0196(6) -0.0006(3) 0.0021(5) 0.0024(3)
F1 0.0107(6) 0.0083(3) 0.0179(6) 0.0023(3) 0.0055(5) -0.0014(3)
C11 0.0082(4) 0.0062(2) 0.0085(4) 0.0008(2) 0.0024(3) 0.0000(2)
C9 0.0086(4) 0.0061(2) 0.0093(4) 0.0011(2) 0.0029(3) 0.0015(2)
H9 0.0280(17) 0.0139(7) 0.0398(17) 0.0039(8) 0.0068(13) 0.0072(8)
N1 0.0071(3) 0.00718(15) 0.0099(3) 0.00119(16) 0.0023(2) -0.00020(16)
O3 0.0079(5) 0.0068(3) 0.0159(6) 0.0024(3) 0.0042(4) -0.0003(3)
C10 0.0080(5) 0.0077(2) 0.0098(4) 0.0009(2) 0.0026(4) 0.0009(2)
C6 0.0069(4) 0.00537(19) 0.0091(4) -0.0007(2) 0.0003(3) 0.0007(2)
C4 0.0074(4) 0.00469(19) 0.0083(4) -0.00019(19) 0.0017(3) 0.0001(2)
C5 0.0073(4) 0.0056(2) 0.0099(4) 0.0002(2) 0.0023(3) 0.0008(2)
C13 0.0074(4) 0.00471(19) 0.0068(4) 0.00002(19) 0.0008(3) 0.0001(2)
C7 0.0071(4) 0.0080(2) 0.0131(5) 0.0005(2) 0.0036(4) -0.0001(2)
C3 0.0058(4) 0.00475(19) 0.0078(4) -0.00016(19) 0.0009(3) 0.00025(19)
C12 0.0071(4) 0.0056(2) 0.0073(4) 0.0001(2) 0.0025(3) -0.0003(2)
C8 0.0091(4) 0.00504(19) 0.0078(4) 0.0008(2) 0.0024(3) 0.0004(2)
C2 0.0072(4) 0.00482(19) 0.0119(4) 0.0005(2) 0.0016(3) -0.0004(2)
C14 0.0063(4) 0.00537(19) 0.0073(4) -0.00057(19) 0.0018(3) 0.0005(2)
C1 0.0078(4) 0.00586(19) 0.0098(4) 0.0008(2) 0.0024(3) -0.0010(2)

loop_
_atom_type_symbol
_atom_type_description
_atom_type_scat_dispersion_real
_atom_type_scat_dispersion_imag
_atom_type_scat_source
C C 0 0 'International Tables Vol C Tables 4.2.6.8 and 6.1.1.4'
H H 0 0 'International Tables Vol C Tables 4.2.6.8 and 6.1.1.4'
F F 0 0 'International Tables Vol C Tables 4.2.6.8 and 6.1.1.4'
N N 0 0 'International Tables Vol C Tables 4.2.6.8 and 6.1.1.4'
O O 0 0 'International Tables Vol C Tables 4.2.6.8 and 6.1.1.4'

loop_
_geom_angle_atom_site_label_1
_geom_angle_atom_site_label_2
_geom_angle_atom_site_label_3
_geom_angle
_geom_angle_site_symmetry_1
_geom_angle_site_symmetry_3
_geom_angle_publ_flag
F1 C11 C12 118.08(10) . . ?
F1 C11 C10 118.81(13) . . ?
C12 C11 C10 123.10(10) . . ?
C8 C9 C10 120.14(8) . . ?
C5 N1 C1 118.78(10) . . ?
C11 C10 C9 118.43(12) . . ?
O1 C6 C7 121.85(13) . . ?
O1 C6 C3 119.66(12) . . ?
C7 C6 C3 118.49(8) . . ?
C5 C4 C3 118.64(9) . . ?
N1 C5 C4 122.62(8) . . ?
C12 C13 C8 120.82(11) . . ?
C12 C13 C14 117.84(8) . . ?
C8 C13 C14 121.34(9) . . ?
C2 C3 C4 118.66(11) . . ?
C2 C3 C6 119.24(8) . . ?
C4 C3 C6 122.10(9) . . ?
C11 C12 C13 117.64(8) . . ?
C9 C8 C13 119.87(9) . . ?
C1 C2 C3 118.81(8) . . ?
O2 C14 O3 124.60(14) . . ?
O2 C14 C13 122.15(11) . . ?
O3 C14 C13 113.25(9) . . ?
N1 C1 C2 122.46(9) . . ?

loop_
_geom_bond_atom_site_label_1
_geom_bond_atom_site_label_2
_geom_bond_distance
_geom_bond_site_symmetry_2
_geom_bond_publ_flag
O2 C14 1.2215(13) . ?
O1 C6 1.2225(13) . ?
F1 C11 1.3505(17) . ?
C11 C12 1.3779(19) . ?
C11 C10 1.3922(13) . ?
C9 C8 1.3889(19) . ?
C9 C10 1.3944(15) . ?
N1 C5 1.3368(13) . ?
N1 C1 1.3471(11) . ?
O3 C14 1.3152(15) . ?
C6 C7 1.4989(15) . ?
C6 C3 1.5009(18) . ?
C4 C5 1.3873(19) . ?
C4 C3 1.3996(12) . ?
C13 C12 1.3972(14) . ?
C13 C8 1.4017(12) . ?
C13 C14 1.4926(18) . ?
C3 C2 1.3945(14) . ?
C2 C1 1.3842(19) . ?

loop_
_geom_hbond_atom_site_label_D
_geom_hbond_atom_site_label_H
_geom_hbond_atom_site_label_A
_geom_hbond_distance_DH
_geom_hbond_distance_HA
_geom_hbond_distance_DA
_geom_hbond_angle_DHA
_geom_hbond_site_symmetry_A
O3 H12 N1 1.051(4) 1.579(3) 2.6288(19) 176.6(2) .

loop_
_cod_related_entry_id
_cod_related_entry_database
_cod_related_entry_code
1 ChemSpider 30653770
